data_4512813
loop_
_publ_author_name
'Maddileti, D.'
'Swapna, Battini'
'Nangia, Ashwini'

_publ_section_title
;
 Tetramorphs of the Antibiotic Drug Trimethoprim: Characterization and
 Stability
;
_journal_issue 4
_journal_name_full 'Crystal Growth &amp; Design'
_journal_page_first 1745
_journal_paper_doi 10.1021/cg501772t
_journal_volume 15
_journal_year 2015
_chemical_formula_moiety 'C14 H18 N4 O3'
_chemical_formula_sum 'C14 H18 N4 O3'
_chemical_formula_weight 290.32
_chemical_melting_point 475
_chemical_name_common Trimethoprim
_chemical_name_systematic
; 
 5-(3, 4, 5-Trimethoxybenzyl)-2, 4-pyrimidinediamine 
;
_space_group_IT_number 2
_symmetry_cell_setting triclinic
_symmetry_space_group_name_Hall '-P 1'
_symmetry_space_group_name_H-M 'P -1'
_atom_sites_solution_hydrogens geom
_atom_sites_solution_primary direct
_atom_sites_solution_secondary difmap
_audit_creation_method SHELXL-97
_cell_angle_alpha 106.8710(10)
_cell_angle_beta 101.686(2)
_cell_angle_gamma 111.8230(10)
_cell_formula_units_Z 2
_cell_length_a 7.9202(8)
_cell_length_b 10.4378(11)
_cell_length_c 10.5434(11)
_cell_measurement_reflns_used 6419
_cell_measurement_temperature 100(2)
_cell_measurement_theta_max 26.02
_cell_measurement_theta_min 2.30
_cell_volume 725.51(13)
_computing_cell_refinement 'Bruker SMART'
_computing_data_collection 'Bruker SMART'
_computing_data_reduction 'Bruker SAINT'
_computing_molecular_graphics 'Bruker SHELXTL'
_computing_publication_material 'Bruker SHELXTL'
_computing_structure_refinement 'SHELXL-97 (Sheldrick, 1997)'
_computing_structure_solution 'SHELXS-97 (Sheldrick, 1990)'
_diffrn_ambient_temperature 100(2)
_diffrn_measured_fraction_theta_full 0.993
_diffrn_measured_fraction_theta_max 0.993
_diffrn_measurement_device_type 'CCD area detector'
_diffrn_measurement_method 'phi and omega scans'
_diffrn_radiation_monochromator graphite
_diffrn_radiation_source 'fine-focus sealed tube'
_diffrn_radiation_type MoK\a
_diffrn_radiation_wavelength 0.71073
_diffrn_reflns_av_R_equivalents 0.0180
_diffrn_reflns_av_sigmaI/netI 0.0191
_diffrn_reflns_limit_h_max 9
_diffrn_reflns_limit_h_min -9
_diffrn_reflns_limit_k_max 12
_diffrn_reflns_limit_k_min -12
_diffrn_reflns_limit_l_max 13
_diffrn_reflns_limit_l_min -12
_diffrn_reflns_number 7521
_diffrn_reflns_theta_full 26.02
_diffrn_reflns_theta_max 26.02
_diffrn_reflns_theta_min 2.15
_exptl_absorpt_coefficient_mu 0.096
_exptl_absorpt_correction_T_max 1.000
_exptl_absorpt_correction_T_min 0.9814
_exptl_absorpt_correction_type empirical
_exptl_absorpt_process_details SADABS
_exptl_crystal_colour colorless
_exptl_crystal_density_diffrn 1.329
_exptl_crystal_density_method 'not measured'
_exptl_crystal_description block
_exptl_crystal_F_000 308
_exptl_crystal_size_max 0.30
_exptl_crystal_size_mid 0.24
_exptl_crystal_size_min 0.18
_refine_diff_density_max 0.249
_refine_diff_density_min -0.237
_refine_diff_density_rms 0.054
_refine_ls_extinction_coef 0.074(6)
_refine_ls_extinction_expression Fc^*^=kFc[1+0.001xFc^2^\l^3^/sin(2\q)]^-1/4^
_refine_ls_extinction_method SHELXL
_refine_ls_goodness_of_fit_ref 1.102
_refine_ls_hydrogen_treatment mixed
_refine_ls_matrix_type full
_refine_ls_number_parameters 210
_refine_ls_number_reflns 2828
_refine_ls_number_restraints 0
_refine_ls_restrained_S_all 1.102
_refine_ls_R_factor_all 0.0388
_refine_ls_R_factor_gt 0.0374
_refine_ls_shift/su_max 0.000
_refine_ls_shift/su_mean 0.000
_refine_ls_structure_factor_coef Fsqd
_refine_ls_weighting_details 'calc w=1/[\s^2^(Fo^2^)+(0.0562P)^2^+0.2000P] where P=(Fo^2^+2Fc^2^)/3'
_refine_ls_weighting_scheme calc
_refine_ls_wR_factor_gt 0.1002
_refine_ls_wR_factor_ref 0.1017
_reflns_number_gt 2666
_reflns_number_total 2828
_reflns_threshold_expression >2sigma(I)
_cod_data_source_file cg501772t_si_002.cif
_cod_data_source_block From-1
_cod_depositor_comments
;
The following automatic conversions were performed:

'_chemical_melting_point' value '475 K' was changed to '475' - the
value should be numeric and without a unit designator.

'_symmetry_cell_setting' value 'Triclinic' changed to 'triclinic'
according to
/usr/data/users/saulius/crontab/automatic-downloads/rss-feeds/ACS/lib/dictionaries/cif_core.dic
dictionary named 'cif_core.dic' version 2.4.2 from 2011-04-26.

Automatic conversion script
Id: cif_fix_values 3086 2015-02-26 13:12:21Z robertas 

 Adding full bibliography for 4512813--4512814.cif.
;
_cod_original_sg_symbol_H-M P-1
_cod_database_code 4512813

loop_
_symmetry_equiv_pos_as_xyz
'x, y, z'
'-x, -y, -z'

loop_
_atom_site_label
_atom_site_type_symbol
_atom_site_fract_x
_atom_site_fract_y
_atom_site_fract_z
_atom_site_U_iso_or_equiv
_atom_site_adp_type
_atom_site_occupancy
_atom_site_symmetry_multiplicity
_atom_site_calc_flag
_atom_site_refinement_flags
O2 O 0.38498(12) 0.94511(9) 0.79675(8) 0.0231(2) Uani 1 1 d .
O1 O 0.34403(12) 0.66387(9) 0.70664(8) 0.0236(2) Uani 1 1 d .
N2 N 0.28537(13) 0.35945(10) 0.01280(10) 0.0181(2) Uani 1 1 d .
O3 O 0.30490(13) 1.06539(9) 0.61708(9) 0.0256(2) Uani 1 1 d .
N3 N 0.16358(15) 0.10083(11) -0.08936(11) 0.0236(2) Uani 1 1 d .
N1 N 0.02512(14) 0.19457(10) 0.06039(10) 0.0214(2) Uani 1 1 d .
N4 N 0.39727(15) 0.61519(11) 0.10616(11) 0.0229(2) Uani 1 1 d .
C8 C 0.29274(16) 0.71145(13) 0.60379(12) 0.0188(2) Uani 1 1 d .
C2 C 0.00489(16) 0.31522(12) 0.12922(12) 0.0202(3) Uani 1 1 d .
H2 H -0.0936 0.2992 0.1700 0.024 Uiso 1 1 calc R
C5 C 0.06831(16) 0.58622(12) 0.20669(11) 0.0187(2) Uani 1 1 d .
H5A H -0.0734 0.5417 0.1866 0.022 Uiso 1 1 calc R
H5B H 0.0986 0.6529 0.1555 0.022 Uiso 1 1 calc R
C10 C 0.27151(16) 0.91941(12) 0.55787(12) 0.0198(3) Uani 1 1 d .
C3 C 0.11583(16) 0.46010(12) 0.14515(11) 0.0176(2) Uani 1 1 d .
C1 C 0.15966(16) 0.22248(12) -0.00220(11) 0.0184(2) Uani 1 1 d .
C7 C 0.21974(16) 0.62405(12) 0.45895(12) 0.0187(2) Uani 1 1 d .
H7 H 0.2044 0.5241 0.4251 0.022 Uiso 1 1 calc R
C9 C 0.31807(16) 0.85909(12) 0.65388(11) 0.0193(3) Uani 1 1 d .
C4 C 0.26696(16) 0.47823(12) 0.08891(11) 0.0175(2) Uani 1 1 d .
C11 C 0.19530(16) 0.83117(12) 0.41296(12) 0.0192(2) Uani 1 1 d .
H11 H 0.1611 0.8716 0.3477 0.023 Uiso 1 1 calc R
C12 C 0.33880(18) 0.51972(14) 0.66139(13) 0.0243(3) Uani 1 1 d .
H12A H 0.2062 0.4424 0.6011 0.036 Uiso 1 1 calc R
H12B H 0.3804 0.4992 0.7441 0.036 Uiso 1 1 calc R
H12C H 0.4262 0.5182 0.6078 0.036 Uiso 1 1 calc R
C6 C 0.16939(15) 0.68382(12) 0.36407(11) 0.0178(2) Uani 1 1 d .
C14 C 0.2715(2) 1.13419(13) 0.52199(14) 0.0294(3) Uani 1 1 d .
H14C H 0.3534 1.1317 0.4639 0.044 Uiso 1 1 calc R
H14A H 0.3036 1.2390 0.5762 0.044 Uiso 1 1 calc R
H14B H 0.1347 1.0790 0.4606 0.044 Uiso 1 1 calc R
C13 C 0.59232(17) 1.01304(13) 0.86050(12) 0.0252(3) Uani 1 1 d .
H13C H 0.6334 0.9340 0.8500 0.038 Uiso 1 1 calc R
H13A H 0.6319 1.0751 0.9612 0.038 Uiso 1 1 calc R
H13B H 0.6532 1.0764 0.8138 0.038 Uiso 1 1 calc R
H3B H 0.259(2) 0.1154(17) -0.1231(16) 0.031(4) Uiso 1 1 d .
H4B H 0.404(2) 0.6997(19) 0.1662(17) 0.035(4) Uiso 1 1 d .
H3A H 0.099(2) 0.0100(18) -0.0860(16) 0.029(4) Uiso 1 1 d .
H4A H 0.493(2) 0.6211(16) 0.0719(16) 0.029(4) Uiso 1 1 d .

loop_
_atom_site_aniso_label
_atom_site_aniso_U_11
_atom_site_aniso_U_22
_atom_site_aniso_U_33
_atom_site_aniso_U_23
_atom_site_aniso_U_13
_atom_site_aniso_U_12
O2 0.0235(4) 0.0247(4) 0.0159(4) 0.0022(3) 0.0063(3) 0.0108(3)
O1 0.0316(5) 0.0233(4) 0.0182(4) 0.0090(3) 0.0074(3) 0.0150(4)
N2 0.0184(5) 0.0159(5) 0.0190(5) 0.0066(4) 0.0072(4) 0.0069(4)
O3 0.0363(5) 0.0167(4) 0.0233(4) 0.0050(3) 0.0103(4) 0.0141(4)
N3 0.0267(5) 0.0156(5) 0.0299(5) 0.0076(4) 0.0172(4) 0.0084(4)
N1 0.0229(5) 0.0156(5) 0.0228(5) 0.0054(4) 0.0109(4) 0.0063(4)
N4 0.0247(5) 0.0153(5) 0.0285(5) 0.0071(4) 0.0143(4) 0.0079(4)
C8 0.0187(5) 0.0208(6) 0.0196(6) 0.0092(4) 0.0082(4) 0.0101(4)
C2 0.0200(5) 0.0198(5) 0.0181(5) 0.0050(4) 0.0086(4) 0.0072(4)
C5 0.0194(5) 0.0189(5) 0.0167(5) 0.0060(4) 0.0060(4) 0.0089(4)
C10 0.0203(5) 0.0161(5) 0.0227(6) 0.0054(4) 0.0094(5) 0.0090(4)
C3 0.0187(5) 0.0170(5) 0.0135(5) 0.0040(4) 0.0038(4) 0.0074(4)
C1 0.0182(5) 0.0172(5) 0.0176(5) 0.0060(4) 0.0053(4) 0.0072(4)
C7 0.0203(5) 0.0156(5) 0.0198(6) 0.0056(4) 0.0079(4) 0.0087(4)
C9 0.0193(5) 0.0198(6) 0.0156(5) 0.0029(4) 0.0068(4) 0.0087(4)
C4 0.0186(5) 0.0169(5) 0.0148(5) 0.0056(4) 0.0036(4) 0.0077(4)
C11 0.0212(5) 0.0194(5) 0.0197(6) 0.0092(4) 0.0086(4) 0.0104(4)
C12 0.0287(6) 0.0250(6) 0.0262(6) 0.0136(5) 0.0103(5) 0.0164(5)
C6 0.0170(5) 0.0174(5) 0.0181(5) 0.0054(4) 0.0077(4) 0.0075(4)
C14 0.0399(7) 0.0182(6) 0.0326(7) 0.0103(5) 0.0131(6) 0.0156(5)
C13 0.0236(6) 0.0240(6) 0.0204(6) 0.0055(5) 0.0057(5) 0.0070(5)

loop_
_atom_type_symbol
_atom_type_description
_atom_type_scat_dispersion_real
_atom_type_scat_dispersion_imag
_atom_type_scat_source
C C 0.0033 0.0016 'International Tables Vol C Tables 4.2.6.8 and 6.1.1.4'
H H 0.0000 0.0000 'International Tables Vol C Tables 4.2.6.8 and 6.1.1.4'
N N 0.0061 0.0033 'International Tables Vol C Tables 4.2.6.8 and 6.1.1.4'
O O 0.0106 0.0060 'International Tables Vol C Tables 4.2.6.8 and 6.1.1.4'

loop_
_geom_angle_atom_site_label_1
_geom_angle_atom_site_label_2
_geom_angle_atom_site_label_3
_geom_angle
C9 O2 C13 113.04(8)
C8 O1 C12 117.08(9)
C4 N2 C1 117.20(9)
C10 O3 C14 116.75(9)
C1 N3 H3B 118.4(10)
C1 N3 H3A 118.6(9)
H3B N3 H3A 119.3(13)
C2 N1 C1 114.87(9)
C4 N4 H4B 120.8(10)
C4 N4 H4A 118.4(10)
H4B N4 H4A 119.4(14)
O1 C8 C7 124.79(10)
O1 C8 C9 114.87(10)
C7 C8 C9 120.35(10)
N1 C2 C3 125.02(10)
N1 C2 H2 117.5
C3 C2 H2 117.5
C3 C5 C6 117.70(9)
C3 C5 H5A 107.9
C6 C5 H5A 107.9
C3 C5 H5B 107.9
C6 C5 H5B 107.9
H5A C5 H5B 107.2
O3 C10 C11 124.73(10)
O3 C10 C9 115.20(10)
C11 C10 C9 120.07(10)
C2 C3 C4 114.89(10)
C2 C3 C5 122.05(10)
C4 C3 C5 122.87(10)
N2 C1 N3 118.03(10)
N2 C1 N1 125.69(10)
N3 C1 N1 116.27(10)
C6 C7 C8 119.67(10)
C6 C7 H7 120.2
C8 C7 H7 120.2
O2 C9 C10 119.51(10)
O2 C9 C8 120.87(10)
C10 C9 C8 119.61(10)
N2 C4 N4 116.51(10)
N2 C4 C3 121.70(10)
N4 C4 C3 121.77(10)
C6 C11 C10 119.89(10)
C6 C11 H11 120.1
C10 C11 H11 120.1
O1 C12 H12A 109.5
O1 C12 H12B 109.5
H12A C12 H12B 109.5
O1 C12 H12C 109.5
H12A C12 H12C 109.5
H12B C12 H12C 109.5
C7 C6 C11 120.38(10)
C7 C6 C5 120.96(9)
C11 C6 C5 118.42(10)
O3 C14 H14C 109.5
O3 C14 H14A 109.5
H14C C14 H14A 109.5
O3 C14 H14B 109.5
H14C C14 H14B 109.5
H14A C14 H14B 109.5
O2 C13 H13C 109.5
O2 C13 H13A 109.5
H13C C13 H13A 109.5
O2 C13 H13B 109.5
H13C C13 H13B 109.5
H13A C13 H13B 109.5

loop_
_geom_bond_atom_site_label_1
_geom_bond_atom_site_label_2
_geom_bond_distance
O2 C9 1.3762(13)
O2 C13 1.4359(14)
O1 C8 1.3681(14)
O1 C12 1.4221(14)
N2 C4 1.3441(14)
N2 C1 1.3442(14)
O3 C10 1.3649(13)
O3 C14 1.4291(15)
N3 C1 1.3496(14)
N3 H3B 0.880(16)
N3 H3A 0.910(16)
N1 C2 1.3435(14)
N1 C1 1.3496(14)
N4 C4 1.3483(15)
N4 H4B 0.899(17)
N4 H4A 0.890(16)
C8 C7 1.3928(16)
C8 C9 1.3960(16)
C2 C3 1.3755(16)
C2 H2 0.9500
C5 C3 1.5056(14)
C5 C6 1.5187(15)
C5 H5A 0.9900
C5 H5B 0.9900
C10 C11 1.3939(16)
C10 C9 1.3959(16)
C3 C4 1.4158(15)
C7 C6 1.3909(15)
C7 H7 0.9500
C11 C6 1.3913(15)
C11 H11 0.9500
C12 H12A 0.9800
C12 H12B 0.9800
C12 H12C 0.9800
C14 H14C 0.9800
C14 H14A 0.9800
C14 H14B 0.9800
C13 H13C 0.9800
C13 H13A 0.9800
C13 H13B 0.9800
